data_1563900
loop_
_publ_author_name
'Joseph, Benson'
'Saha, Koushik'
'Prakash, Rini'
'Nandi, Chandan'
'Roisnel, Thierry'
'Ghosh, Sundargopal'

_publ_section_title
;
 Chalcogenolato-bridged dinuclear half sandwich complexes of ruthenium and
 iridium
;
_journal_name_full 'Inorganica Chimica Acta'
_journal_page_first 106
_journal_page_last 110
_journal_paper_doi 10.1016/j.ica.2018.08.005
_journal_volume 483
_journal_year 2018
_chemical_compound_source 'synthesis as described'
_chemical_formula_moiety 'C32 H40 Ru2 S4'
_chemical_formula_sum 'C32 H40 Ru2 S4'
_chemical_formula_weight 755.02
_space_group_crystal_system monoclinic
_space_group_IT_number 14
_space_group_name_Hall '-P 2yn'
_space_group_name_H-M_alt 'P 1 21/n 1'
_atom_sites_solution_hydrogens geom
_cell_angle_alpha 90
_cell_angle_beta 101.986(4)
_cell_angle_gamma 90
_cell_formula_units_Z 4
_cell_length_a 8.4372(9)
_cell_length_b 21.706(3)
_cell_length_c 19.622(2)
_cell_measurement_reflns_used 9690
_cell_measurement_temperature 150
_cell_measurement_theta_max 27.51
_cell_measurement_theta_min 2.48
_cell_measurement_wavelength 0.71073
_cell_volume 3515.2(7)
_computing_cell_refinement 'APEX3 (Bruker, 2015); SAINT (Bruker, 2014)'
_computing_data_collection 'SAINT (Bruker, 2014)'
_computing_data_reduction 'SAINT (Bruker, 2014)'
_computing_molecular_graphics 'SXGRAPH (Farrugia, 1999), Mercury (CSD, 2014)'
_computing_publication_material 'CRYSCALc (T. Roisnel, local program, 2015)'
_computing_structure_refinement 'SHELXL-2014/7 (Sheldrick, 2014)'
_computing_structure_solution 'SHELXT (Sheldrick, 2015)'
_diffrn_ambient_temperature 150
_diffrn_detector '(CMOS) PHOTON 100'
_diffrn_measured_fraction_theta_full 0.998
_diffrn_measured_fraction_theta_max 0.998
_diffrn_measurement_device_type 'D8 VENTURE Bruker AXS'
_diffrn_measurement_method 'rotation images'
_diffrn_radiation_monochromator 'multilayer monochromator'
_diffrn_radiation_probe x-ray
_diffrn_radiation_source 'Incoatec microfocus sealed tube'
_diffrn_radiation_type MoK\a
_diffrn_radiation_wavelength 0.71073
_diffrn_reflns_av_R_equivalents 0.0408
_diffrn_reflns_av_unetI/netI 0.0336
_diffrn_reflns_limit_h_max 10
_diffrn_reflns_limit_h_min -10
_diffrn_reflns_limit_k_max 25
_diffrn_reflns_limit_k_min -28
_diffrn_reflns_limit_l_max 25
_diffrn_reflns_limit_l_min -24
_diffrn_reflns_number 34451
_diffrn_reflns_theta_full 25.242
_diffrn_reflns_theta_max 27.484
_diffrn_reflns_theta_min 3.009
_exptl_absorpt_coefficient_mu 1.115
_exptl_absorpt_correction_T_max 0.885
_exptl_absorpt_correction_T_min 0.648
_exptl_absorpt_correction_type multi-scan
_exptl_absorpt_process_details
;
  [Sheldrick, G.M. (2014). SADABS Bruker AXS Inc., Madison, Wisconsin, USA]
;
_exptl_crystal_colour black
_exptl_crystal_density_diffrn 1.427
_exptl_crystal_description prism
_exptl_crystal_F_000 1536
_exptl_crystal_size_max 0.360
_exptl_crystal_size_mid 0.260
_exptl_crystal_size_min 0.120
_refine_diff_density_max 0.465
_refine_diff_density_min -0.740
_refine_diff_density_rms 0.102
_refine_ls_extinction_coef .
_refine_ls_extinction_method none
_refine_ls_goodness_of_fit_ref 1.091
_refine_ls_hydrogen_treatment constr
_refine_ls_matrix_type full
_refine_ls_number_parameters 353
_refine_ls_number_reflns 8032
_refine_ls_number_restraints 0
_refine_ls_restrained_S_all 1.091
_refine_ls_R_factor_all 0.0387
_refine_ls_R_factor_gt 0.0326
_refine_ls_shift/su_max 0.003
_refine_ls_shift/su_mean 0.000
_refine_ls_structure_factor_coef Fsqd
_refine_ls_weighting_details 'w=1/[\s^2^(Fo^2^)+(0.0228P)^2^+8.3600P] where P=(Fo^2^+2Fc^2^)/3'
_refine_ls_weighting_scheme calc
_refine_ls_wR_factor_gt 0.0764
_refine_ls_wR_factor_ref 0.0792
_reflns_number_gt 7202
_reflns_number_total 8032
_reflns_threshold_expression >2sigma(I)
_cod_data_source_file Compound_2.cif
_cod_data_source_block M16_SGG16
_cod_depositor_comments
;
The following automatic conversions were performed:

data item '_space_group_crystal_system' value 'Monoclinic' was
changed to 'monoclinic' in accordance with the built-in table derived
from the CIF Core dictionary named 'cif_core.dic' version 2.4.5 last
updated on 2014-11-21.

Automatic conversion script
Id: cif_fix_values 8369 2020-08-20 11:38:08Z andrius 
;
_cod_original_cell_volume 3515.1(7)
_cod_original_sg_symbol_H-M 'P 21/n'
_cod_database_code 1563900

loop_
_space_group_symop_operation_xyz
'x, y, z'
'-x+1/2, y+1/2, -z+1/2'
'-x, -y, -z'
'x-1/2, -y-1/2, z-1/2'

loop_
_atom_site_label
_atom_site_type_symbol
_atom_site_fract_x
_atom_site_fract_y
_atom_site_fract_z
_atom_site_U_iso_or_equiv
_atom_site_adp_type
_atom_site_occupancy
_atom_site_site_symmetry_order
_atom_site_calc_flag
_atom_site_refinement_flags_posn
_atom_site_refinement_flags_adp
_atom_site_refinement_flags_occupancy
_atom_site_disorder_assembly
_atom_site_disorder_group
C1 C 0.6054(3) 0.42078(13) 0.55784(16) 0.0179(6) Uani 1 1 d . . . . .
C2 C 0.5226(4) 0.45469(13) 0.60080(15) 0.0174(6) Uani 1 1 d . . . . .
C3 C 0.3509(3) 0.45339(12) 0.56981(15) 0.0151(5) Uani 1 1 d . . . . .
C4 C 0.3309(4) 0.41974(13) 0.50554(15) 0.0163(6) Uani 1 1 d . . . . .
C5 C 0.4877(4) 0.39759(13) 0.49890(15) 0.0165(6) Uani 1 1 d . . . . .
C6 C 0.7849(4) 0.41046(16) 0.56880(19) 0.0282(7) Uani 1 1 d . . . . .
H6A H 0.8314 0.4397 0.5403 0.042 Uiso 1 1 calc R U . . .
H6B H 0.8057 0.3683 0.5551 0.042 Uiso 1 1 calc R U . . .
H6C H 0.8346 0.4167 0.6181 0.042 Uiso 1 1 calc R U . . .
C7 C 0.5982(4) 0.48721(15) 0.66704(17) 0.0277(7) Uani 1 1 d . . . . .
H7A H 0.6951 0.4647 0.6903 0.041 Uiso 1 1 calc R U . . .
H7B H 0.5204 0.4890 0.6978 0.041 Uiso 1 1 calc R U . . .
H7C H 0.6284 0.5291 0.6563 0.041 Uiso 1 1 calc R U . . .
C8 C 0.2218(4) 0.48640(15) 0.59718(18) 0.0258(7) Uani 1 1 d . . . . .
H8A H 0.2247 0.5303 0.5860 0.039 Uiso 1 1 calc R U . . .
H8B H 0.2405 0.4812 0.6478 0.039 Uiso 1 1 calc R U . . .
H8C H 0.1157 0.4694 0.5756 0.039 Uiso 1 1 calc R U . . .
C9 C 0.1757(4) 0.41142(14) 0.45313(16) 0.0219(6) Uani 1 1 d . . . . .
H9A H 0.1580 0.4470 0.4217 0.033 Uiso 1 1 calc R U . . .
H9B H 0.0854 0.4079 0.4773 0.033 Uiso 1 1 calc R U . . .
H9C H 0.1820 0.3739 0.4261 0.033 Uiso 1 1 calc R U . . .
C10 C 0.5268(4) 0.36188(15) 0.43940(17) 0.0257(7) Uani 1 1 d . . . . .
H10A H 0.4282 0.3422 0.4133 0.038 Uiso 1 1 calc R U . . .
H10B H 0.6076 0.3302 0.4573 0.038 Uiso 1 1 calc R U . . .
H10C H 0.5703 0.3898 0.4086 0.038 Uiso 1 1 calc R U . . .
C11 C 0.5845(4) 0.14043(14) 0.73703(17) 0.0249(7) Uani 1 1 d . . . . .
C12 C 0.4405(4) 0.14660(14) 0.76412(17) 0.0237(7) Uani 1 1 d . . . . .
C13 C 0.4623(4) 0.19679(15) 0.81277(16) 0.0225(6) Uani 1 1 d . . . . .
C14 C 0.6254(4) 0.22002(15) 0.81805(16) 0.0243(7) Uani 1 1 d . . . . .
C15 C 0.6999(4) 0.18508(15) 0.77232(16) 0.0234(7) Uani 1 1 d . . . . .
C16 C 0.6196(5) 0.09262(17) 0.6874(2) 0.0379(9) Uani 1 1 d . . . . .
H16A H 0.6908 0.1101 0.6587 0.057 Uiso 1 1 calc R U . . .
H16B H 0.5179 0.0791 0.6572 0.057 Uiso 1 1 calc R U . . .
H16C H 0.6732 0.0573 0.7136 0.057 Uiso 1 1 calc R U . . .
C17 C 0.2939(5) 0.10535(17) 0.7468(2) 0.0357(8) Uani 1 1 d . . . . .
H17A H 0.3140 0.0675 0.7746 0.054 Uiso 1 1 calc R U . . .
H17B H 0.2727 0.0949 0.6972 0.054 Uiso 1 1 calc R U . . .
H17C H 0.1998 0.1268 0.7575 0.054 Uiso 1 1 calc R U . . .
C18 C 0.3481(5) 0.21738(19) 0.85734(19) 0.0364(9) Uani 1 1 d . . . . .
H18A H 0.2376 0.2049 0.8357 0.055 Uiso 1 1 calc R U . . .
H18B H 0.3529 0.2623 0.8620 0.055 Uiso 1 1 calc R U . . .
H18C H 0.3793 0.1984 0.9035 0.055 Uiso 1 1 calc R U . . .
C19 C 0.6989(5) 0.27060(19) 0.86571(19) 0.0381(9) Uani 1 1 d . . . . .
H19A H 0.8026 0.2827 0.8547 0.057 Uiso 1 1 calc R U . . .
H19B H 0.7169 0.2562 0.9141 0.057 Uiso 1 1 calc R U . . .
H19C H 0.6255 0.3061 0.8597 0.057 Uiso 1 1 calc R U . . .
C20 C 0.8699(4) 0.1911(2) 0.7608(2) 0.0355(9) Uani 1 1 d . . . . .
H20A H 0.9324 0.1544 0.7789 0.053 Uiso 1 1 calc R U . . .
H20B H 0.9210 0.2277 0.7852 0.053 Uiso 1 1 calc R U . . .
H20C H 0.8673 0.1951 0.7109 0.053 Uiso 1 1 calc R U . . .
C21 C 0.6597(4) 0.22763(13) 0.56350(15) 0.0169(6) Uani 1 1 d . . . . .
C22 C 0.8197(4) 0.22111(18) 0.55785(19) 0.0313(8) Uani 1 1 d . . . . .
H22 H 0.9025 0.2429 0.5887 0.038 Uiso 1 1 calc R U . . .
C23 C 0.8598(5) 0.1828(2) 0.5071(2) 0.0431(10) Uani 1 1 d . . . . .
H23 H 0.9700 0.1780 0.5041 0.052 Uiso 1 1 calc R U . . .
C24 C 0.7411(5) 0.15183(17) 0.46137(19) 0.0329(8) Uani 1 1 d . . . . .
H24 H 0.7685 0.1262 0.4263 0.040 Uiso 1 1 calc R U . . .
C25 C 0.5824(5) 0.15840(18) 0.4670(2) 0.0349(8) Uani 1 1 d . . . . .
H25 H 0.4999 0.1371 0.4354 0.042 Uiso 1 1 calc R U . . .
C26 C 0.5405(4) 0.19567(17) 0.51780(19) 0.0317(8) Uani 1 1 d . . . . .
H26 H 0.4303 0.1993 0.5213 0.038 Uiso 1 1 calc R U . . .
C31 C 0.2680(4) 0.36717(14) 0.74465(15) 0.0207(6) Uani 1 1 d . . . . .
C32 C 0.1213(4) 0.33579(17) 0.73116(18) 0.0297(7) Uani 1 1 d . . . . .
H32 H 0.1124 0.2976 0.7069 0.036 Uiso 1 1 calc R U . . .
C33 C -0.0131(5) 0.36004(19) 0.75307(19) 0.0360(9) Uani 1 1 d . . . . .
H33 H -0.1136 0.3387 0.7426 0.043 Uiso 1 1 calc R U . . .
C34 C -0.0014(5) 0.41462(18) 0.7898(2) 0.0386(9) Uani 1 1 d . . . . .
H34 H -0.0928 0.4309 0.8048 0.046 Uiso 1 1 calc R U . . .
C35 C 0.1464(6) 0.44545(17) 0.8044(2) 0.0427(10) Uani 1 1 d . . . . .
H35 H 0.1558 0.4828 0.8302 0.051 Uiso 1 1 calc R U . . .
C36 C 0.2800(5) 0.42254(16) 0.7819(2) 0.0334(8) Uani 1 1 d . . . . .
H36 H 0.3796 0.4444 0.7917 0.040 Uiso 1 1 calc R U . . .
S1 S 0.22004(8) 0.29193(3) 0.56324(4) 0.01615(14) Uani 1 1 d . . . . .
S2 S 0.25185(9) 0.21931(3) 0.62888(4) 0.01771(15) Uani 1 1 d . . . . .
S3 S 0.62229(8) 0.27843(3) 0.63037(4) 0.01426(14) Uani 1 1 d . . . . .
S4 S 0.44579(9) 0.34138(3) 0.71610(4) 0.01665(14) Uani 1 1 d . . . . .
Ru1 Ru 0.42417(3) 0.35738(2) 0.59164(2) 0.01192(6) Uani 1 1 d . . . . .
Ru2 Ru 0.47601(3) 0.23096(2) 0.70912(2) 0.01432(6) Uani 1 1 d . . . . .

loop_
_atom_site_aniso_label
_atom_site_aniso_U_11
_atom_site_aniso_U_22
_atom_site_aniso_U_33
_atom_site_aniso_U_23
_atom_site_aniso_U_13
_atom_site_aniso_U_12
C1 0.0147(14) 0.0171(13) 0.0217(15) 0.0074(11) 0.0035(11) -0.0035(11)
C2 0.0206(14) 0.0121(13) 0.0195(14) 0.0052(11) 0.0039(11) -0.0047(11)
C3 0.0196(14) 0.0094(12) 0.0171(14) 0.0043(10) 0.0057(11) 0.0007(10)
C4 0.0195(14) 0.0142(13) 0.0146(13) 0.0041(10) 0.0024(11) -0.0003(11)
C5 0.0211(14) 0.0150(13) 0.0148(13) 0.0045(10) 0.0068(11) -0.0013(11)
C6 0.0177(15) 0.0299(17) 0.0374(19) 0.0117(14) 0.0067(14) -0.0019(13)
C7 0.0357(19) 0.0232(16) 0.0208(16) -0.0016(13) -0.0016(14) -0.0093(14)
C8 0.0303(17) 0.0185(15) 0.0311(18) 0.0000(13) 0.0123(14) 0.0040(13)
C9 0.0171(14) 0.0240(15) 0.0218(15) 0.0030(12) -0.0028(12) -0.0011(12)
C10 0.0333(18) 0.0240(16) 0.0225(16) 0.0008(13) 0.0124(13) -0.0018(13)
C11 0.0299(17) 0.0193(15) 0.0262(16) 0.0111(12) 0.0078(13) 0.0084(13)
C12 0.0290(17) 0.0183(14) 0.0252(16) 0.0139(12) 0.0086(13) 0.0029(12)
C13 0.0219(15) 0.0260(16) 0.0212(15) 0.0110(12) 0.0078(12) 0.0075(12)
C14 0.0238(16) 0.0302(17) 0.0175(15) 0.0100(12) 0.0014(12) 0.0032(13)
C15 0.0185(15) 0.0300(16) 0.0209(15) 0.0149(13) 0.0024(12) 0.0095(12)
C16 0.049(2) 0.0253(18) 0.041(2) 0.0064(16) 0.0144(18) 0.0138(16)
C17 0.037(2) 0.0262(18) 0.046(2) 0.0111(16) 0.0138(17) -0.0064(15)
C18 0.039(2) 0.048(2) 0.0272(18) 0.0088(16) 0.0181(16) 0.0078(17)
C19 0.044(2) 0.043(2) 0.0220(17) 0.0020(16) -0.0038(16) -0.0041(18)
C20 0.0203(17) 0.054(2) 0.0325(19) 0.0201(17) 0.0059(14) 0.0081(16)
C21 0.0192(14) 0.0156(13) 0.0159(14) 0.0048(11) 0.0034(11) 0.0033(11)
C22 0.0188(16) 0.046(2) 0.0312(18) -0.0129(16) 0.0097(14) -0.0050(14)
C23 0.0262(19) 0.064(3) 0.045(2) -0.020(2) 0.0191(17) -0.0030(18)
C24 0.036(2) 0.0352(19) 0.0315(19) -0.0076(15) 0.0158(16) 0.0019(15)
C25 0.0302(19) 0.041(2) 0.0309(19) -0.0153(16) 0.0008(15) 0.0011(16)
C26 0.0193(16) 0.038(2) 0.0351(19) -0.0149(16) -0.0007(14) 0.0052(14)
C31 0.0325(17) 0.0177(14) 0.0138(13) 0.0055(11) 0.0095(12) 0.0051(12)
C32 0.0280(17) 0.0352(18) 0.0268(17) -0.0066(14) 0.0075(14) 0.0023(14)
C33 0.0296(19) 0.053(2) 0.0261(18) 0.0010(16) 0.0084(15) 0.0097(17)
C34 0.050(2) 0.038(2) 0.033(2) 0.0123(16) 0.0218(18) 0.0235(18)
C35 0.072(3) 0.0217(17) 0.042(2) 0.0014(16) 0.031(2) 0.0131(18)
C36 0.047(2) 0.0231(17) 0.035(2) -0.0023(14) 0.0207(17) 0.0004(15)
S1 0.0136(3) 0.0163(3) 0.0174(3) 0.0028(3) 0.0006(3) -0.0024(2)
S2 0.0165(3) 0.0147(3) 0.0214(4) 0.0033(3) 0.0027(3) -0.0035(3)
S3 0.0123(3) 0.0155(3) 0.0145(3) 0.0023(2) 0.0017(2) 0.0000(2)
S4 0.0207(4) 0.0153(3) 0.0140(3) 0.0008(3) 0.0036(3) -0.0012(3)
Ru1 0.01196(11) 0.01137(10) 0.01233(11) 0.00187(8) 0.00228(8) -0.00115(8)
Ru2 0.01496(11) 0.01378(11) 0.01440(11) 0.00425(8) 0.00349(8) 0.00088(8)

loop_
_atom_type_symbol
_atom_type_description
_atom_type_scat_dispersion_real
_atom_type_scat_dispersion_imag
_atom_type_scat_source
C C 0.0033 0.0016 'International Tables Vol C Tables 4.2.6.8 and 6.1.1.4'
H H 0.0000 0.0000 'International Tables Vol C Tables 4.2.6.8 and 6.1.1.4'
S S 0.1246 0.1234 'International Tables Vol C Tables 4.2.6.8 and 6.1.1.4'
Ru Ru -1.2594 0.8363 'International Tables Vol C Tables 4.2.6.8 and 6.1.1.4'

loop_
_geom_angle_atom_site_label_1
_geom_angle_atom_site_label_2
_geom_angle_atom_site_label_3
_geom_angle
_geom_angle_site_symmetry_1
_geom_angle_site_symmetry_3
C2 C1 C5 108.5(3) . .
C2 C1 C6 127.1(3) . .
C5 C1 C6 124.5(3) . .
C2 C1 Ru1 72.09(16) . .
C5 C1 Ru1 68.23(15) . .
C6 C1 Ru1 126.3(2) . .
C1 C2 C3 108.4(3) . .
C1 C2 C7 126.1(3) . .
C3 C2 C7 125.5(3) . .
C1 C2 Ru1 71.58(16) . .
C3 C2 Ru1 68.31(15) . .
C7 C2 Ru1 126.2(2) . .
C4 C3 C2 107.6(2) . .
C4 C3 C8 126.7(3) . .
C2 C3 C8 125.4(3) . .
C4 C3 Ru1 70.42(15) . .
C2 C3 Ru1 73.73(15) . .
C8 C3 Ru1 125.7(2) . .
C3 C4 C5 107.9(2) . .
C3 C4 C9 126.2(3) . .
C5 C4 C9 125.9(3) . .
C3 C4 Ru1 71.20(15) . .
C5 C4 Ru1 70.86(15) . .
C9 C4 Ru1 125.5(2) . .
C4 C5 C1 107.6(2) . .
C4 C5 C10 126.9(3) . .
C1 C5 C10 125.3(3) . .
C4 C5 Ru1 70.64(16) . .
C1 C5 Ru1 73.72(16) . .
C10 C5 Ru1 125.2(2) . .
C1 C6 H6A 109.5 . .
C1 C6 H6B 109.5 . .
H6A C6 H6B 109.5 . .
C1 C6 H6C 109.5 . .
H6A C6 H6C 109.5 . .
H6B C6 H6C 109.5 . .
C2 C7 H7A 109.5 . .
C2 C7 H7B 109.5 . .
H7A C7 H7B 109.5 . .
C2 C7 H7C 109.5 . .
H7A C7 H7C 109.5 . .
H7B C7 H7C 109.5 . .
C3 C8 H8A 109.5 . .
C3 C8 H8B 109.5 . .
H8A C8 H8B 109.5 . .
C3 C8 H8C 109.5 . .
H8A C8 H8C 109.5 . .
H8B C8 H8C 109.5 . .
C4 C9 H9A 109.5 . .
C4 C9 H9B 109.5 . .
H9A C9 H9B 109.5 . .
C4 C9 H9C 109.5 . .
H9A C9 H9C 109.5 . .
H9B C9 H9C 109.5 . .
C5 C10 H10A 109.5 . .
C5 C10 H10B 109.5 . .
H10A C10 H10B 109.5 . .
C5 C10 H10C 109.5 . .
H10A C10 H10C 109.5 . .
H10B C10 H10C 109.5 . .
C12 C11 C15 107.4(3) . .
C12 C11 C16 127.3(3) . .
C15 C11 C16 125.0(3) . .
C12 C11 Ru2 70.45(17) . .
C15 C11 Ru2 73.91(17) . .
C16 C11 Ru2 126.1(2) . .
C11 C12 C13 108.5(3) . .
C11 C12 C17 125.5(3) . .
C13 C12 C17 125.9(3) . .
C11 C12 Ru2 71.31(17) . .
C13 C12 Ru2 71.31(17) . .
C17 C12 Ru2 125.4(2) . .
C12 C13 C14 107.5(3) . .
C12 C13 C18 127.3(3) . .
C14 C13 C18 124.8(3) . .
C12 C13 Ru2 70.34(17) . .
C14 C13 Ru2 73.50(17) . .
C18 C13 Ru2 127.3(2) . .
C15 C14 C13 107.9(3) . .
C15 C14 C19 127.5(3) . .
C13 C14 C19 124.5(3) . .
C15 C14 Ru2 71.99(17) . .
C13 C14 Ru2 68.51(17) . .
C19 C14 Ru2 126.5(2) . .
C14 C15 C11 108.6(3) . .
C14 C15 C20 127.7(3) . .
C11 C15 C20 123.7(3) . .
C14 C15 Ru2 71.45(17) . .
C11 C15 Ru2 68.28(16) . .
C20 C15 Ru2 126.4(2) . .
C11 C16 H16A 109.5 . .
C11 C16 H16B 109.5 . .
H16A C16 H16B 109.5 . .
C11 C16 H16C 109.5 . .
H16A C16 H16C 109.5 . .
H16B C16 H16C 109.5 . .
C12 C17 H17A 109.5 . .
C12 C17 H17B 109.5 . .
H17A C17 H17B 109.5 . .
C12 C17 H17C 109.5 . .
H17A C17 H17C 109.5 . .
H17B C17 H17C 109.5 . .
C13 C18 H18A 109.5 . .
C13 C18 H18B 109.5 . .
H18A C18 H18B 109.5 . .
C13 C18 H18C 109.5 . .
H18A C18 H18C 109.5 . .
H18B C18 H18C 109.5 . .
C14 C19 H19A 109.5 . .
C14 C19 H19B 109.5 . .
H19A C19 H19B 109.5 . .
C14 C19 H19C 109.5 . .
H19A C19 H19C 109.5 . .
H19B C19 H19C 109.5 . .
C15 C20 H20A 109.5 . .
C15 C20 H20B 109.5 . .
H20A C20 H20B 109.5 . .
C15 C20 H20C 109.5 . .
H20A C20 H20C 109.5 . .
H20B C20 H20C 109.5 . .
C22 C21 C26 119.0(3) . .
C22 C21 S3 116.4(2) . .
C26 C21 S3 124.6(2) . .
C21 C22 C23 120.3(3) . .
C21 C22 H22 119.9 . .
C23 C22 H22 119.9 . .
C24 C23 C22 120.5(3) . .
C24 C23 H23 119.7 . .
C22 C23 H23 119.7 . .
C23 C24 C25 119.2(3) . .
C23 C24 H24 120.4 . .
C25 C24 H24 120.4 . .
C24 C25 C26 121.1(3) . .
C24 C25 H25 119.5 . .
C26 C25 H25 119.5 . .
C25 C26 C21 119.9(3) . .
C25 C26 H26 120.0 . .
C21 C26 H26 120.0 . .
C32 C31 C36 119.1(3) . .
C32 C31 S4 123.8(2) . .
C36 C31 S4 117.1(3) . .
C31 C32 C33 120.3(3) . .
C31 C32 H32 119.8 . .
C33 C32 H32 119.8 . .
C34 C33 C32 120.6(4) . .
C34 C33 H33 119.7 . .
C32 C33 H33 119.7 . .
C33 C34 C35 119.0(4) . .
C33 C34 H34 120.5 . .
C35 C34 H34 120.5 . .
C36 C35 C34 121.0(4) . .
C36 C35 H35 119.5 . .
C34 C35 H35 119.5 . .
C35 C36 C31 120.0(4) . .
C35 C36 H36 120.0 . .
C31 C36 H36 120.0 . .
S2 S1 Ru1 110.32(4) . .
S1 S2 Ru2 110.25(4) . .
C21 S3 Ru2 113.54(10) . .
C21 S3 Ru1 115.08(9) . .
Ru2 S3 Ru1 95.32(3) . .
C31 S4 Ru2 115.55(10) . .
C31 S4 Ru1 112.01(10) . .
Ru2 S4 Ru1 94.09(3) . .
C4 Ru1 C5 38.50(11) . .
C4 Ru1 C3 38.38(10) . .
C5 Ru1 C3 64.20(11) . .
C4 Ru1 S1 93.82(8) . .
C5 Ru1 S1 111.09(8) . .
C3 Ru1 S1 112.84(8) . .
C4 Ru1 C1 63.32(11) . .
C5 Ru1 C1 38.05(11) . .
C3 Ru1 C1 62.82(11) . .
S1 Ru1 C1 148.97(8) . .
C4 Ru1 C2 63.22(11) . .
C5 Ru1 C2 62.83(11) . .
C3 Ru1 C2 37.96(11) . .
S1 Ru1 C2 150.78(8) . .
C1 Ru1 C2 36.32(11) . .
C4 Ru1 S3 143.39(8) . .
C5 Ru1 S3 105.87(8) . .
C3 Ru1 S3 152.79(8) . .
S1 Ru1 S3 94.34(3) . .
C1 Ru1 S3 93.36(8) . .
C2 Ru1 S3 114.88(8) . .
C4 Ru1 S4 143.64(8) . .
C5 Ru1 S4 155.85(8) . .
C3 Ru1 S4 106.92(8) . .
S1 Ru1 S4 93.06(3) . .
C1 Ru1 S4 117.86(8) . .
C2 Ru1 S4 95.95(8) . .
S3 Ru1 S4 71.29(2) . .
C12 Ru2 C11 38.24(12) . .
C12 Ru2 C13 38.36(13) . .
C11 Ru2 C13 64.14(12) . .
C12 Ru2 S2 94.09(9) . .
C11 Ru2 S2 109.10(10) . .
C13 Ru2 S2 114.85(9) . .
C12 Ru2 C14 63.22(12) . .
C11 Ru2 C14 63.03(13) . .
C13 Ru2 C14 37.99(12) . .
S2 Ru2 C14 152.82(9) . .
C12 Ru2 C15 62.85(12) . .
C11 Ru2 C15 37.81(13) . .
C13 Ru2 C15 62.71(11) . .
S2 Ru2 C15 146.44(9) . .
C14 Ru2 C15 36.56(12) . .
C12 Ru2 S3 145.27(9) . .
C11 Ru2 S3 107.58(9) . .
C13 Ru2 S3 151.20(9) . .
S2 Ru2 S3 93.95(3) . .
C14 Ru2 S3 113.21(9) . .
C15 Ru2 S3 93.40(8) . .
C12 Ru2 S4 141.14(9) . .
C11 Ru2 S4 156.86(10) . .
C13 Ru2 S4 104.87(9) . .
S2 Ru2 S4 93.96(3) . .
C14 Ru2 S4 95.47(9) . .
C15 Ru2 S4 119.40(9) . .
S3 Ru2 S4 71.66(2) . .

loop_
_geom_bond_atom_site_label_1
_geom_bond_atom_site_label_2
_geom_bond_distance
_geom_bond_site_symmetry_2
C1 C2 1.409(4) .
C1 C5 1.449(4) .
C1 C6 1.502(4) .
C1 Ru1 2.257(3) .
C2 C3 1.450(4) .
C2 C7 1.500(4) .
C2 Ru1 2.263(3) .
C3 C4 1.437(4) .
C3 C8 1.494(4) .
C3 Ru1 2.191(3) .
C4 C5 1.439(4) .
C4 C9 1.499(4) .
C4 Ru1 2.180(3) .
C5 C10 1.494(4) .
C5 Ru1 2.183(3) .
C6 H6A 0.9800 .
C6 H6B 0.9800 .
C6 H6C 0.9800 .
C7 H7A 0.9800 .
C7 H7B 0.9800 .
C7 H7C 0.9800 .
C8 H8A 0.9800 .
C8 H8B 0.9800 .
C8 H8C 0.9800 .
C9 H9A 0.9800 .
C9 H9B 0.9800 .
C9 H9C 0.9800 .
C10 H10A 0.9800 .
C10 H10B 0.9800 .
C10 H10C 0.9800 .
C11 C12 1.430(5) .
C11 C15 1.445(5) .
C11 C16 1.495(5) .
C11 Ru2 2.189(3) .
C12 C13 1.435(5) .
C12 C17 1.507(5) .
C12 Ru2 2.178(3) .
C13 C14 1.449(5) .
C13 C18 1.497(5) .
C13 Ru2 2.190(3) .
C14 C15 1.418(5) .
C14 C19 1.491(5) .
C14 Ru2 2.257(3) .
C15 C20 1.503(4) .
C15 Ru2 2.264(3) .
C16 H16A 0.9800 .
C16 H16B 0.9800 .
C16 H16C 0.9800 .
C17 H17A 0.9800 .
C17 H17B 0.9800 .
C17 H17C 0.9800 .
C18 H18A 0.9800 .
C18 H18B 0.9800 .
C18 H18C 0.9800 .
C19 H19A 0.9800 .
C19 H19B 0.9800 .
C19 H19C 0.9800 .
C20 H20A 0.9800 .
C20 H20B 0.9800 .
C20 H20C 0.9800 .
C21 C22 1.385(4) .
C21 C26 1.386(4) .
C21 S3 1.791(3) .
C22 C23 1.392(5) .
C22 H22 0.9500 .
C23 C24 1.373(5) .
C23 H23 0.9500 .
C24 C25 1.374(5) .
C24 H24 0.9500 .
C25 C26 1.386(5) .
C25 H25 0.9500 .
C26 H26 0.9500 .
C31 C32 1.389(5) .
C31 C36 1.399(5) .
C31 S4 1.796(3) .
C32 C33 1.397(5) .
C32 H32 0.9500 .
C33 C34 1.379(6) .
C33 H33 0.9500 .
C34 C35 1.391(6) .
C34 H34 0.9500 .
C35 C36 1.385(5) .
C35 H35 0.9500 .
C36 H36 0.9500 .
S1 S2 2.0180(10) .
S1 Ru1 2.2127(7) .
S2 Ru2 2.2097(8) .
S3 Ru2 2.4010(7) .
S3 Ru1 2.4043(7) .
S4 Ru2 2.4173(8) .
S4 Ru1 2.4356(8) .

loop_
_geom_torsion_atom_site_label_1
_geom_torsion_atom_site_label_2
_geom_torsion_atom_site_label_3
_geom_torsion_atom_site_label_4
_geom_torsion
_geom_torsion_site_symmetry_1
_geom_torsion_site_symmetry_2
_geom_torsion_site_symmetry_3
_geom_torsion_site_symmetry_4
C5 C1 C2 C3 0.1(3) . . . .
C6 C1 C2 C3 179.0(3) . . . .
Ru1 C1 C2 C3 -58.60(18) . . . .
C5 C1 C2 C7 -179.4(3) . . . .
C6 C1 C2 C7 -0.5(5) . . . .
Ru1 C1 C2 C7 121.9(3) . . . .
C5 C1 C2 Ru1 58.75(19) . . . .
C6 C1 C2 Ru1 -122.3(3) . . . .
C1 C2 C3 C4 -2.0(3) . . . .
C7 C2 C3 C4 177.5(3) . . . .
Ru1 C2 C3 C4 -62.67(18) . . . .
C1 C2 C3 C8 -176.8(3) . . . .
C7 C2 C3 C8 2.7(4) . . . .
Ru1 C2 C3 C8 122.6(3) . . . .
C1 C2 C3 Ru1 60.6(2) . . . .
C7 C2 C3 Ru1 -119.8(3) . . . .
C2 C3 C4 C5 3.1(3) . . . .
C8 C3 C4 C5 177.8(3) . . . .
Ru1 C3 C4 C5 -61.73(19) . . . .
C2 C3 C4 C9 -174.5(3) . . . .
C8 C3 C4 C9 0.2(5) . . . .
Ru1 C3 C4 C9 120.7(3) . . . .
C2 C3 C4 Ru1 64.85(18) . . . .
C8 C3 C4 Ru1 -120.5(3) . . . .
C3 C4 C5 C1 -3.0(3) . . . .
C9 C4 C5 C1 174.6(3) . . . .
Ru1 C4 C5 C1 -64.98(19) . . . .
C3 C4 C5 C10 -178.1(3) . . . .
C9 C4 C5 C10 -0.5(5) . . . .
Ru1 C4 C5 C10 120.0(3) . . . .
C3 C4 C5 Ru1 61.95(19) . . . .
C9 C4 C5 Ru1 -120.5(3) . . . .
C2 C1 C5 C4 1.8(3) . . . .
C6 C1 C5 C4 -177.1(3) . . . .
Ru1 C1 C5 C4 62.95(19) . . . .
C2 C1 C5 C10 176.9(3) . . . .
C6 C1 C5 C10 -2.0(4) . . . .
Ru1 C1 C5 C10 -121.9(3) . . . .
C2 C1 C5 Ru1 -61.2(2) . . . .
C6 C1 C5 Ru1 119.9(3) . . . .
C15 C11 C12 C13 3.2(3) . . . .
C16 C11 C12 C13 177.0(3) . . . .
Ru2 C11 C12 C13 -62.0(2) . . . .
C15 C11 C12 C17 -174.2(3) . . . .
C16 C11 C12 C17 -0.4(5) . . . .
Ru2 C11 C12 C17 120.6(3) . . . .
C15 C11 C12 Ru2 65.2(2) . . . .
C16 C11 C12 Ru2 -121.0(3) . . . .
C11 C12 C13 C14 -2.6(3) . . . .
C17 C12 C13 C14 174.8(3) . . . .
Ru2 C12 C13 C14 -64.6(2) . . . .
C11 C12 C13 C18 -175.6(3) . . . .
C17 C12 C13 C18 1.8(5) . . . .
Ru2 C12 C13 C18 122.5(3) . . . .
C11 C12 C13 Ru2 62.0(2) . . . .
C17 C12 C13 Ru2 -120.6(3) . . . .
C12 C13 C14 C15 1.0(3) . . . .
C18 C13 C14 C15 174.2(3) . . . .
Ru2 C13 C14 C15 -61.5(2) . . . .
C12 C13 C14 C19 -177.2(3) . . . .
C18 C13 C14 C19 -4.0(5) . . . .
Ru2 C13 C14 C19 120.3(3) . . . .
C12 C13 C14 Ru2 62.5(2) . . . .
C18 C13 C14 Ru2 -124.3(3) . . . .
C13 C14 C15 C11 1.0(3) . . . .
C19 C14 C15 C11 179.1(3) . . . .
Ru2 C14 C15 C11 -58.4(2) . . . .
C13 C14 C15 C20 -178.6(3) . . . .
C19 C14 C15 C20 -0.4(5) . . . .
Ru2 C14 C15 C20 122.1(3) . . . .
C13 C14 C15 Ru2 59.3(2) . . . .
C19 C14 C15 Ru2 -122.6(3) . . . .
C12 C11 C15 C14 -2.6(3) . . . .
C16 C11 C15 C14 -176.5(3) . . . .
Ru2 C11 C15 C14 60.3(2) . . . .
C12 C11 C15 C20 177.0(3) . . . .
C16 C11 C15 C20 3.0(5) . . . .
Ru2 C11 C15 C20 -120.1(3) . . . .
C12 C11 C15 Ru2 -62.9(2) . . . .
C16 C11 C15 Ru2 123.1(3) . . . .
C26 C21 C22 C23 -0.2(6) . . . .
S3 C21 C22 C23 -179.7(3) . . . .
C21 C22 C23 C24 1.1(7) . . . .
C22 C23 C24 C25 -1.0(7) . . . .
C23 C24 C25 C26 0.0(6) . . . .
C24 C25 C26 C21 0.8(6) . . . .
C22 C21 C26 C25 -0.7(5) . . . .
S3 C21 C26 C25 178.7(3) . . . .
C36 C31 C32 C33 1.5(5) . . . .
S4 C31 C32 C33 -177.7(3) . . . .
C31 C32 C33 C34 -1.5(6) . . . .
C32 C33 C34 C35 0.3(6) . . . .
C33 C34 C35 C36 0.9(6) . . . .
C34 C35 C36 C31 -0.9(6) . . . .
C32 C31 C36 C35 -0.3(5) . . . .
S4 C31 C36 C35 179.0(3) . . . .
C22 C21 S3 Ru2 -124.9(2) . . . .
C26 C21 S3 Ru2 55.7(3) . . . .
C22 C21 S3 Ru1 126.7(2) . . . .
C26 C21 S3 Ru1 -52.7(3) . . . .
C32 C31 S4 Ru2 -31.8(3) . . . .
C36 C31 S4 Ru2 148.9(2) . . . .
C32 C31 S4 Ru1 74.3(3) . . . .
C36 C31 S4 Ru1 -104.9(3) . . . .

loop_
_platon_squeeze_void_nr
_platon_squeeze_void_average_x
_platon_squeeze_void_average_y
_platon_squeeze_void_average_z
_platon_squeeze_void_volume
_platon_squeeze_void_count_electrons
_platon_squeeze_void_content
1 -0.025 0.500 0.000 266 45 ' '
2 0.024 1.000 0.500 266 45 ' '
